data_7243702
loop_
_publ_author_name
'Shibuya, Yuga'
'Toyoda, Anna'
'Ohmura, Shiori'
'Higashikawa, Go'
'Koguchi, Shinichi'

_publ_section_title
;
 One-pot synthesis, structural analysis, and oxidation applications of a
 series of diaryltellurium dicarboxylates
;
_journal_issue 52
_journal_name_full 'RSC Advances'
_journal_page_first 32837
_journal_page_last 32840
_journal_paper_doi 10.1039/D1RA06150J
_journal_volume 11
_journal_year 2021
_chemical_formula_moiety 'C40 H32 O4 Te'
_chemical_formula_sum 'C40 H32 O4 Te'
_chemical_formula_weight 704.25
_space_group_crystal_system monoclinic
_space_group_IT_number 5
_space_group_name_Hall 'C 2y'
_space_group_name_H-M_alt 'C 1 2 1'
_atom_sites_solution_hydrogens geom
_atom_sites_solution_primary dual
_audit_creation_date 2020-09-03
_audit_creation_method
;
Olex2 1.2
(compiled 2018.05.29 svn.r3508 for OlexSys, GUI svn.r5506)
;
_audit_update_record
;
2021-07-17 deposited with the CCDC.	2021-09-29 downloaded from the CCDC.
;
_cell_angle_alpha 90
_cell_angle_beta 103.1360(10)
_cell_angle_gamma 90
_cell_formula_units_Z 8
_cell_length_a 28.4494(4)
_cell_length_b 11.2159(2)
_cell_length_c 20.2540(3)
_cell_measurement_reflns_used 31355
_cell_measurement_temperature 103
_cell_measurement_theta_max 29.6030
_cell_measurement_theta_min 2.1830
_cell_volume 6293.65(17)
_computing_cell_refinement 'CrystalClear-SM Expert 2.0 r7 (Rigaku, 2011)'
_computing_data_collection 'CrystalClear-SM Expert 2.0 r7 (Rigaku, 2011)'
_computing_data_reduction 'CrystalClear-SM Expert 2.0 r7 (Rigaku, 2011)'
_computing_molecular_graphics 'Olex2 (Dolomanov et al., 2009)'
_computing_publication_material 'Olex2 (Dolomanov et al., 2009)'
_computing_structure_refinement 'ShelXL (Sheldrick, 2015)'
_computing_structure_solution 'ShelXT (Sheldrick, 2015)'
_diffrn_ambient_temperature 103
_diffrn_detector CCD
_diffrn_detector_area_resol_mean 28.5714
_diffrn_detector_type 'Rigaku Saturn724+'
_diffrn_measured_fraction_theta_full 0.999
_diffrn_measured_fraction_theta_max 0.926
_diffrn_measurement_details
;
List of Runs (angles in degrees, time in seconds):

  # Type    Start    End  Width  t~exp~   \w     \q     \k     \f   Frames
#--------------------------------------------------------------------------
  1  \w     16.00  42.00   0.50   22.02    --    3.50  14.00 144.00   52
  2  \w    -13.00  12.00   0.50   22.02    --    3.50  14.00 144.00   50
  3  \w    -23.00   4.00   0.50   22.02    --    3.50  43.00  30.00   54
  4  \w    -85.00  93.00   0.50   22.02    --    3.50  40.00 120.00  356
  5  \w    -86.00  93.00   0.50   22.02    --    3.50  40.00  60.00  358
  6  \w    -60.00 -15.00   0.50   22.02    --    3.50  43.00-120.00   90
  7  \w      3.00  33.00   0.50   22.02    --    3.50  43.00-120.00   60
  8  \w     56.00  81.00   0.50   22.02    --    3.50  43.00-120.00   50
  9  \w    -86.00 -29.00   0.50   22.02    --    3.50  14.00 -60.00  114
 10  \w    -91.00   5.00   0.50   22.02    --   -4.40  43.00   0.00  192
 11  \w    -46.00 -21.00   0.50   22.02    --   -4.40  14.00 144.00   50
;
_diffrn_measurement_device 'AFC12 (Right): Kappa 3 circle'
_diffrn_measurement_device_type 'Rigaku Saturn724+ (2x2 bin mode)'
_diffrn_measurement_method 'profile data from \w-scans'
_diffrn_measurement_specimen_support 'Mitegen 50um'
_diffrn_orient_matrix_type 'CrysAlisPro convention (1999,Acta A55,543-557)'
_diffrn_orient_matrix_UB_11 -0.0139086000
_diffrn_orient_matrix_UB_12 -0.0301987000
_diffrn_orient_matrix_UB_13 -0.0286129000
_diffrn_orient_matrix_UB_21 0.0214894000
_diffrn_orient_matrix_UB_22 -0.0200487000
_diffrn_orient_matrix_UB_23 -0.0085951000
_diffrn_orient_matrix_UB_31 -0.0001974000
_diffrn_orient_matrix_UB_32 -0.0518263000
_diffrn_orient_matrix_UB_33 0.0200216000
_diffrn_radiation_collimation 0.3
_diffrn_radiation_monochromator Confocal
_diffrn_radiation_probe x-ray
_diffrn_radiation_type MoK\a
_diffrn_radiation_wavelength 0.71073
_diffrn_reflns_av_R_equivalents 0.0332
_diffrn_reflns_av_unetI/netI 0.0266
_diffrn_reflns_Laue_measured_fraction_full 0.999
_diffrn_reflns_Laue_measured_fraction_max 0.926
_diffrn_reflns_limit_h_max 38
_diffrn_reflns_limit_h_min -38
_diffrn_reflns_limit_k_max 15
_diffrn_reflns_limit_k_min -14
_diffrn_reflns_limit_l_max 27
_diffrn_reflns_limit_l_min -27
_diffrn_reflns_number 75187
_diffrn_reflns_point_group_measured_fraction_full 0.998
_diffrn_reflns_point_group_measured_fraction_max 0.874
_diffrn_reflns_theta_full 25.242
_diffrn_reflns_theta_max 29.411
_diffrn_reflns_theta_min 2.135
_diffrn_source 'Rotating Anode'
_diffrn_source_current 24.0
_diffrn_source_power 1.2
_diffrn_source_target Mo
_diffrn_source_type 'Rotating Anode'
_diffrn_source_voltage 50.0
_exptl_absorpt_coefficient_mu 0.988
_exptl_absorpt_correction_T_max 1.00000
_exptl_absorpt_correction_T_min 0.92445
_exptl_absorpt_correction_type multi-scan
_exptl_absorpt_process_details
;
CrysAlisPro 1.171.39.20a (Rigaku Oxford Diffraction, 2015)
Empirical absorption correction using spherical harmonics,
 implemented in SCALE3 ABSPACK scaling algorithm.
;
_exptl_crystal_colour 'clear light colourless'
_exptl_crystal_colour_lustre clear
_exptl_crystal_colour_modifier light
_exptl_crystal_colour_primary colourless
_exptl_crystal_density_diffrn 1.487
_exptl_crystal_description prism
_exptl_crystal_F_000 2848
_exptl_crystal_size_max 0.125
_exptl_crystal_size_mid 0.075
_exptl_crystal_size_min 0.05
_refine_diff_density_max 0.698
_refine_diff_density_min -0.472
_refine_diff_density_rms 0.069
_refine_ls_abs_structure_details
;
 Flack x determined using 5601 quotients [(I+)-(I-)]/[(I+)+(I-)]
 (Parsons, Flack and Wagner, Acta Cryst. B69 (2013) 249-259).
;
_refine_ls_abs_structure_Flack 0.47(2)
_refine_ls_extinction_method none
_refine_ls_goodness_of_fit_ref 1.029
_refine_ls_hydrogen_treatment constr
_refine_ls_matrix_type full
_refine_ls_number_parameters 525
_refine_ls_number_reflns 15223
_refine_ls_number_restraints 35
_refine_ls_restrained_S_all 1.028
_refine_ls_R_factor_all 0.0341
_refine_ls_R_factor_gt 0.0264
_refine_ls_shift/su_max 0.001
_refine_ls_shift/su_mean 0.000
_refine_ls_structure_factor_coef Fsqd
_refine_ls_weighting_details 'w=1/[\s^2^(Fo^2^)+(0.0186P)^2^+12.3823P] where P=(Fo^2^+2Fc^2^)/3'
_refine_ls_weighting_scheme calc
_refine_ls_wR_factor_gt 0.0538
_refine_ls_wR_factor_ref 0.0560
_reflns_Friedel_coverage 0.801
_reflns_Friedel_fraction_full 0.996
_reflns_Friedel_fraction_max 0.817
_reflns_number_gt 13295
_reflns_number_total 15223
_reflns_threshold_expression 'I > 2\s(I)'
_cod_data_source_file d1ra06150j2.cif
_cod_data_source_block 200902-ph2teocochph22-2
_cod_database_code 7243702
_shelx_shelxl_version_number 2018/3
_chemical_oxdiff_formula 'C40 H32 O4 Te1'
_shelx_space_group_comment
;
The symmetry employed for this shelxl refinement is uniquely defined
by the following loop, which should always be used as a source of
symmetry information in preference to the above space-group names.
They are only intended as comments.
;
_shelx_estimated_absorpt_t_max 0.952
_shelx_estimated_absorpt_t_min 0.886
_reflns_odcompleteness_completeness 99.90
_reflns_odcompleteness_iscentric 1
_reflns_odcompleteness_theta 26.32
_olex2_refinement_description
;
1. Fixed Uiso
 At 1.2 times of:
  All C(H) groups
2. Rigid bond restraints
 C6, C2
 with sigma for 1-2 distances of 0.01 and sigma for 1-3 distances of 0.01
 C14, C10
 with sigma for 1-2 distances of 0.01 and sigma for 1-3 distances of 0.01
 C1, C2
 with sigma for 1-2 distances of 0.01 and sigma for 1-3 distances of 0.01
 C10, C9
 with sigma for 1-2 distances of 0.01 and sigma for 1-3 distances of 0.01
 C70, C69
 with sigma for 1-2 distances of 0.01 and sigma for 1-3 distances of 0.01
 C7, C8
 with sigma for 1-2 distances of 0.01 and sigma for 1-3 distances of 0.01
 C14, C9
 with sigma for 1-2 distances of 0.01 and sigma for 1-3 distances of 0.01
 C15, C20
 with sigma for 1-2 distances of 0.01 and sigma for 1-3 distances of 0.01
 C58, C59
 with sigma for 1-2 distances of 0.01 and sigma for 1-3 distances of 0.01
 C29, C30
 with sigma for 1-2 distances of 0.01 and sigma for 1-3 distances of 0.01
 C51, C52
 with sigma for 1-2 distances of 0.01 and sigma for 1-3 distances of 0.01
 C31, C32
 with sigma for 1-2 distances of 0.01 and sigma for 1-3 distances of 0.01
3. Uiso/Uaniso restraints and constraints
C1 \\sim C6: within 1.7A with sigma of 0.04 and sigma for terminal atoms of 0.08
Uanis(C1) \\sim Ueq: with sigma of 0.1 and sigma for terminal atoms of 0.2
Uanis(C1) \\sim Ueq, Uanis(C47) \\sim Ueq, Uanis(C48) \\sim Ueq: with sigma of
0.1 and sigma for terminal atoms of 0.2
Uanis(C6) = Uanis(C2)
Uanis(C10) = Uanis(C14)
Uanis(C1) = Uanis(C6)
Uanis(C8) = Uanis(C7)
Uanis(C48) = Uanis(C68) = Uanis(C8) = Uanis(C28)
Uanis(C69) = Uanis(C9) = Uanis(C35) = Uanis(C55)
Uanis(C12) = Uanis(C32) = Uanis(C52) = Uanis(C78)
Uanis(C61) = Uanis(C21) = Uanis(C1) = Uanis(C41)
Uanis(C47) = Uanis(C7) = Uanis(C67) = Uanis(C27)
Uanis(C71) = Uanis(C59) = Uanis(C17) = Uanis(C38)
Uanis(C51) = Uanis(C53)
Uanis(C29) = Uanis(C35)
4.a Ternary CH refined with riding coordinates:
 C8(H6), C28(H22), C48(H38), C68(H53)
4.b Aromatic/amide H refined with riding coordinates:
 C62(H49), C63(H50), C64(H51), C65(H52), C66(H66), C42(H33), C43(H34),
 C44(H35), C45(H36), C46(H37), C10(H7), C11(H8), C12(H9), C13(H10), C14(H11),
 C30(H23), C31(H24), C32(H25), C33(H26), C34(H27), C16(H12), C17(H13), C18(H14),
  C19(H15), C20(H16), C36(H28), C37(H29), C38(H30), C39(H31), C40(H32), C2(H1),
 C3(H2), C4(H3), C5(H4), C6(H5), C50(H39), C51(H40), C52(H41), C53(H42),
 C54(H43), C60(H48), C59(H47), C58(H46), C57(H45), C56(H44), C80(H63), C79(H62),
  C78(H61), C77(H60), C76(H59), C26(H21), C25(H20), C24(H19), C23(H18),
 C22(H17), C74(H58), C73(H57), C72(H56), C71(H55), C70(H54)
4.c Fitted hexagon refined as free rotating group:
 C61(C62,C63,C64,C65,C66), C41(C42,C43,C44,C45,C46), C9(C10,C11,C12,C13,C14),
 C29(C30,C31,C32,C33,C34), C15(C16,C17,C18,C19,C20), C35(C36,C37,C38,C39,C40),
 C1(C2,C3,C4,C5,C6), C49(C50,C51,C52,C53,C54), C55(C60,C59,C58,C57,C56),
 C75(C80,C79,C78,C77,C76), C21(C26,C25,C24,C23,C22), C69(C74,C73,C72,C71,C70)
;
_olex2_submission_special_instructions 'No special instructions were received'
_oxdiff_exptl_absorpt_empirical_details
;
Empirical correction (ABSPACK) includes:
- Absorption correction using spherical harmonics
- Frame scaling
;
_oxdiff_exptl_absorpt_empirical_full_max 1.073
_oxdiff_exptl_absorpt_empirical_full_min 0.946

loop_
_space_group_symop_operation_xyz
'x, y, z'
'-x, y, -z'
'x+1/2, y+1/2, z'
'-x+1/2, y+1/2, -z'

loop_
_atom_site_label
_atom_site_type_symbol
_atom_site_fract_x
_atom_site_fract_y
_atom_site_fract_z
_atom_site_U_iso_or_equiv
_atom_site_adp_type
_atom_site_occupancy
_atom_site_site_symmetry_order
_atom_site_calc_flag
_atom_site_refinement_flags_posn
_atom_site_refinement_flags_adp
_atom_site_refinement_flags_occupancy
_atom_site_disorder_assembly
_atom_site_disorder_group
Te1 Te 0.500000 1.00043(6) 1.000000 0.0134(2) Uani 1 2 d S T P . .
Te2 Te 0.500000 0.05216(6) 0.500000 0.0122(2) Uani 1 2 d S T P . .
Te3 Te 0.500000 0.67039(6) 1.000000 0.0135(2) Uani 1 2 d S T P . .
Te4 Te 0.500000 0.72206(6) 0.500000 0.0135(2) Uani 1 2 d S T P . .
O1 O 0.5424(2) 1.0281(7) 0.9255(3) 0.0176(16) Uani 1 1 d . . . . .
O3 O 0.5682(3) 0.0791(7) 0.5714(3) 0.0180(16) Uani 1 1 d . . . . .
O8 O 0.4923(3) 0.8617(7) 0.6205(3) 0.0193(17) Uani 1 1 d . . . . .
O4 O 0.5919(3) -0.0859(7) 0.5266(3) 0.0224(19) Uani 1 1 d . . . . .
O6 O 0.4077(2) 0.8090(7) 0.9729(3) 0.0204(18) Uani 1 1 d . . . . .
O7 O 0.4580(2) 0.6939(7) 0.5751(3) 0.0162(15) Uani 1 1 d . . . . .
O5 O 0.4316(3) 0.6425(7) 0.9290(4) 0.0171(15) Uani 1 1 d . . . . .
O2 O 0.5081(3) 0.8592(7) 0.8789(3) 0.0214(18) Uani 1 1 d . . . . .
C61 C 0.45006(18) 0.5977(5) 0.4447(3) 0.0148(3) Uani 1 1 d . . . . .
C62 C 0.4014(2) 0.6083(5) 0.4449(3) 0.0202(8) Uani 1 1 d G . . . .
H62 H 0.390767 0.671488 0.469117 0.024 Uiso 1 1 calc R . . . .
C63 C 0.36835(15) 0.5264(5) 0.4097(3) 0.019(2) Uani 1 1 d G . . . .
H63 H 0.335101 0.533686 0.409793 0.023 Uiso 1 1 calc R . . . .
C64 C 0.38393(18) 0.4340(5) 0.3742(3) 0.027(2) Uani 1 1 d G . . . .
H64 H 0.361330 0.378005 0.350133 0.033 Uiso 1 1 calc R . . . .
C65 C 0.4326(2) 0.4233(5) 0.3740(3) 0.0165(19) Uani 1 1 d G . . . .
H65 H 0.443224 0.360124 0.349799 0.020 Uiso 1 1 calc R . . . .
C66 C 0.46564(14) 0.5052(6) 0.4093(3) 0.0221(8) Uani 1 1 d G . . . .
H66 H 0.498890 0.497924 0.409123 0.027 Uiso 1 1 calc R . . . .
C41 C 0.5239(2) 0.5548(5) 0.9328(2) 0.0148(3) Uani 1 1 d . . . . .
C42 C 0.5511(2) 0.4544(5) 0.9570(2) 0.0225(19) Uani 1 1 d G . . . .
H42 H 0.558908 0.437614 1.004185 0.027 Uiso 1 1 calc R . . . .
C43 C 0.5668(2) 0.3786(5) 0.9121(3) 0.029(2) Uani 1 1 d G . . . .
H43 H 0.585348 0.310046 0.928664 0.035 Uiso 1 1 calc R . . . .
C44 C 0.5553(2) 0.4032(5) 0.8430(3) 0.029(3) Uani 1 1 d G . . . .
H44 H 0.566063 0.351409 0.812385 0.035 Uiso 1 1 calc R . . . .
C45 C 0.5282(2) 0.5035(6) 0.81883(18) 0.023(2) Uani 1 1 d G . . . .
H45 H 0.520339 0.520342 0.771625 0.027 Uiso 1 1 calc R . . . .
C46 C 0.5125(2) 0.5793(4) 0.8637(2) 0.0126(15) Uani 1 1 d G . . . .
H46 H 0.493899 0.647912 0.847145 0.015 Uiso 1 1 calc R . . . .
C67 C 0.4633(4) 0.7815(11) 0.6194(4) 0.0162(2) Uani 1 1 d . . . . .
C27 C 0.6001(3) -0.0017(10) 0.5684(4) 0.0162(2) Uani 1 1 d . . . . .
C9 C 0.5886(2) 0.8285(4) 0.8160(2) 0.0186(4) Uani 1 1 d . U . . .
C10 C 0.5822(2) 0.7860(5) 0.7501(2) 0.0270(16) Uani 1 1 d G U . . .
H10 H 0.562375 0.828559 0.713594 0.032 Uiso 1 1 calc R . . . .
C11 C 0.6047(3) 0.6812(6) 0.73760(19) 0.023(2) Uani 1 1 d G . . . .
H11 H 0.600372 0.652119 0.692560 0.028 Uiso 1 1 calc R . . . .
C12 C 0.6337(2) 0.6189(4) 0.7910(3) 0.0259(3) Uani 1 1 d G . . . .
H12 H 0.649132 0.547269 0.782475 0.031 Uiso 1 1 calc R . . . .
C13 C 0.6401(2) 0.6614(4) 0.8569(2) 0.0205(19) Uani 1 1 d G . . . .
H13 H 0.659894 0.618858 0.893426 0.025 Uiso 1 1 calc R . . . .
C14 C 0.6175(2) 0.7662(4) 0.86942(19) 0.0270(16) Uani 1 1 d G U . . .
H14 H 0.621897 0.795297 0.914461 0.032 Uiso 1 1 calc R . . . .
C29 C 0.6805(2) -0.0925(5) 0.6270(3) 0.0186(4) Uani 1 1 d . U . . .
C30 C 0.6968(2) -0.1402(5) 0.5729(2) 0.018(2) Uani 1 1 d G U . . .
H30 H 0.688032 -0.103907 0.529462 0.021 Uiso 1 1 calc R . . . .
C31 C 0.7259(2) -0.2411(5) 0.5824(2) 0.0199(15) Uani 1 1 d G U . . .
H31 H 0.737077 -0.273760 0.545409 0.024 Uiso 1 1 calc R . . . .
C32 C 0.7388(2) -0.2943(5) 0.6459(3) 0.0259(3) Uani 1 1 d G U . . .
H32 H 0.758709 -0.363222 0.652404 0.031 Uiso 1 1 calc R . . . .
C33 C 0.7225(3) -0.2465(6) 0.7000(2) 0.037(2) Uani 1 1 d G . . . .
H33 H 0.731296 -0.282832 0.743452 0.044 Uiso 1 1 calc R . . . .
C34 C 0.6934(2) -0.1456(6) 0.6905(2) 0.030(2) Uani 1 1 d G . . . .
H34 H 0.682251 -0.112979 0.727507 0.037 Uiso 1 1 calc R . . . .
C15 C 0.60485(19) 1.0472(5) 0.8374(2) 0.0173(8) Uani 1 1 d . U . . .
C16 C 0.6408(2) 1.0613(5) 0.8961(2) 0.025(2) Uani 1 1 d G . . . .
H16 H 0.641195 1.011868 0.934261 0.029 Uiso 1 1 calc R . . . .
C17 C 0.67617(19) 1.1479(6) 0.8989(3) 0.0289(4) Uani 1 1 d G . . . .
H17 H 0.700740 1.157569 0.938991 0.035 Uiso 1 1 calc R . . . .
C18 C 0.6756(2) 1.2203(5) 0.8430(3) 0.040(3) Uani 1 1 d G . . . .
H18 H 0.699765 1.279409 0.844905 0.048 Uiso 1 1 calc R . . . .
C19 C 0.6396(2) 1.2061(6) 0.7843(3) 0.042(3) Uani 1 1 d G . . . .
H19 H 0.639244 1.255552 0.746089 0.051 Uiso 1 1 calc R . . . .
C20 C 0.6043(2) 1.1195(6) 0.7815(2) 0.028(2) Uani 1 1 d G U . . .
H20 H 0.579698 1.109852 0.741357 0.034 Uiso 1 1 calc R . . . .
C35 C 0.6751(2) 0.1281(5) 0.5993(3) 0.0186(4) Uani 1 1 d . . . . .
C36 C 0.6631(2) 0.1774(6) 0.5347(2) 0.023(2) Uani 1 1 d G . . . .
H36 H 0.637767 0.143783 0.501108 0.028 Uiso 1 1 calc R . . . .
C37 C 0.6883(2) 0.2759(6) 0.5192(2) 0.0248(9) Uani 1 1 d G . . . .
H37 H 0.680093 0.309610 0.475083 0.030 Uiso 1 1 calc R . . . .
C38 C 0.7254(2) 0.3251(5) 0.5684(3) 0.0289(4) Uani 1 1 d G . . . .
H38 H 0.742535 0.392456 0.557846 0.035 Uiso 1 1 calc R . . . .
C39 C 0.7373(2) 0.2758(6) 0.6330(3) 0.028(2) Uani 1 1 d G . . . .
H39 H 0.762652 0.309476 0.666635 0.034 Uiso 1 1 calc R . . . .
C40 C 0.7122(2) 0.1773(6) 0.6485(2) 0.023(2) Uani 1 1 d G . . . .
H40 H 0.720326 0.143649 0.692661 0.028 Uiso 1 1 calc R . . . .
C8 C 0.5674(3) 0.9526(9) 0.8281(4) 0.0162(2) Uani 1 1 d . U . . .
H8 H 0.544051 0.972612 0.784608 0.019 Uiso 1 1 calc R . . . .
C28 C 0.6477(3) 0.0107(6) 0.6193(4) 0.0162(2) Uani 1 1 d . . . . .
H28 H 0.640342 0.026158 0.664502 0.019 Uiso 1 1 calc R . . . .
C1 C 0.55022(18) 1.1204(5) 1.0559(3) 0.0148(3) Uani 1 1 d . U . . .
C2 C 0.59861(19) 1.1106(5) 1.0541(3) 0.0148(3) Uani 1 1 d G U . . .
H2 H 0.609108 1.046156 1.030562 0.018 Uiso 1 1 calc R . . . .
C3 C 0.63164(14) 1.1950(5) 1.0866(3) 0.021(2) Uani 1 1 d G . . . .
H3 H 0.664711 1.188235 1.085363 0.025 Uiso 1 1 calc R . . . .
C4 C 0.61628(17) 1.2892(5) 1.1210(3) 0.0150(17) Uani 1 1 d G . . . .
H4 H 0.638854 1.346888 1.143276 0.018 Uiso 1 1 calc R . . . .
C5 C 0.56789(19) 1.2991(5) 1.1229(3) 0.026(2) Uani 1 1 d G . . . .
H5 H 0.557395 1.363462 1.146389 0.032 Uiso 1 1 calc R . . . .
C6 C 0.53486(14) 1.2147(5) 1.0903(3) 0.0148(3) Uani 1 1 d G U . . .
H6 H 0.501792 1.221384 1.091588 0.018 Uiso 1 1 calc R . . . .
C47 C 0.4003(3) 0.7276(10) 0.9342(4) 0.0162(2) Uani 1 1 d . U . . .
C49 C 0.3194(2) 0.8199(5) 0.8749(2) 0.0169(8) Uani 1 1 d . . . . .
C50 C 0.3061(2) 0.8745(6) 0.8118(2) 0.0215(19) Uani 1 1 d G . . . .
H50 H 0.317530 0.844002 0.774557 0.026 Uiso 1 1 calc R . . . .
C51 C 0.2761(2) 0.9739(6) 0.8031(2) 0.0271(15) Uani 1 1 d G U . . .
H51 H 0.267015 1.011184 0.759971 0.033 Uiso 1 1 calc R . . . .
C52 C 0.2594(2) 1.0185(5) 0.8575(3) 0.0259(3) Uani 1 1 d G U . . .
H52 H 0.238847 1.086410 0.851615 0.031 Uiso 1 1 calc R . . . .
C53 C 0.2726(2) 0.9639(6) 0.9206(2) 0.0271(15) Uani 1 1 d G . . . .
H53 H 0.261193 0.994458 0.957847 0.033 Uiso 1 1 calc R . . . .
C54 C 0.3026(2) 0.8646(5) 0.9293(2) 0.022(2) Uani 1 1 d G . . . .
H54 H 0.311708 0.827276 0.972435 0.027 Uiso 1 1 calc R . . . .
C7 C 0.5365(4) 0.9428(11) 0.8820(4) 0.0162(2) Uani 1 1 d . U . . .
C55 C 0.3255(2) 0.5973(5) 0.8996(3) 0.0186(4) Uani 1 1 d . . . . .
C60 C 0.3363(2) 0.5480(6) 0.9642(3) 0.019(2) Uani 1 1 d G . . . .
H60 H 0.360869 0.582171 0.998713 0.023 Uiso 1 1 calc R . . . .
C59 C 0.3110(2) 0.4488(6) 0.9784(3) 0.0289(4) Uani 1 1 d G U . . .
H59 H 0.318319 0.415165 1.022643 0.035 Uiso 1 1 calc R . . . .
C58 C 0.2750(2) 0.3989(5) 0.9280(3) 0.0337(12) Uani 1 1 d G U . . .
H58 H 0.257691 0.331062 0.937707 0.040 Uiso 1 1 calc R . . . .
C57 C 0.2642(2) 0.4481(6) 0.8633(3) 0.038(3) Uani 1 1 d G . . . .
H57 H 0.239612 0.413965 0.828841 0.046 Uiso 1 1 calc R . . . .
C56 C 0.2895(2) 0.5473(6) 0.8491(2) 0.031(2) Uani 1 1 d G . . . .
H56 H 0.282162 0.580972 0.804910 0.037 Uiso 1 1 calc R . . . .
C48 C 0.3512(3) 0.7020(6) 0.8834(4) 0.0162(2) Uani 1 1 d . U . . .
H48 H 0.358816 0.686115 0.838430 0.019 Uiso 1 1 calc R . . . .
C68 C 0.4354(3) 0.7728(9) 0.6751(4) 0.0162(2) Uani 1 1 d . . . . .
H68 H 0.459633 0.755349 0.718197 0.019 Uiso 1 1 calc R . . . .
C75 C 0.4120(2) 0.8909(4) 0.6854(2) 0.0176(7) Uani 1 1 d . . . . .
C80 C 0.3841(2) 0.9546(5) 0.63172(18) 0.0206(15) Uani 1 1 d G . . . .
H80 H 0.380465 0.926389 0.586608 0.025 Uiso 1 1 calc R . . . .
C79 C 0.3616(2) 1.0596(5) 0.6440(2) 0.037(3) Uani 1 1 d G . . . .
H79 H 0.342543 1.103161 0.607282 0.045 Uiso 1 1 calc R . . . .
C78 C 0.3670(2) 1.1009(5) 0.7100(3) 0.0259(3) Uani 1 1 d G . . . .
H78 H 0.351564 1.172635 0.718399 0.031 Uiso 1 1 calc R . . . .
C77 C 0.3948(2) 1.0371(5) 0.7637(2) 0.030(2) Uani 1 1 d G . . . .
H77 H 0.398505 1.065335 0.808843 0.036 Uiso 1 1 calc R . . . .
C76 C 0.4174(2) 0.9321(5) 0.7515(2) 0.0179(14) Uani 1 1 d G . . . .
H76 H 0.436427 0.888560 0.788171 0.021 Uiso 1 1 calc R . . . .
C21 C 0.4756(2) 0.1744(5) 0.5635(2) 0.0148(3) Uani 1 1 d . . . . .
C26 C 0.4472(2) 0.2731(5) 0.5401(2) 0.0179(18) Uani 1 1 d G . . . .
H26 H 0.438783 0.290476 0.493008 0.021 Uiso 1 1 calc R . . . .
C25 C 0.4309(2) 0.3463(5) 0.5857(3) 0.024(2) Uani 1 1 d G . . . .
H25 H 0.411487 0.413802 0.569675 0.029 Uiso 1 1 calc R . . . .
C24 C 0.4432(2) 0.3209(5) 0.6546(3) 0.030(2) Uani 1 1 d G . . . .
H24 H 0.432113 0.370937 0.685750 0.036 Uiso 1 1 calc R . . . .
C23 C 0.4717(2) 0.2221(6) 0.6780(2) 0.029(2) Uani 1 1 d G . . . .
H23 H 0.480035 0.204748 0.725159 0.035 Uiso 1 1 calc R . . . .
C22 C 0.4879(2) 0.1489(5) 0.6325(2) 0.028(2) Uani 1 1 d G . . . .
H22 H 0.507331 0.081421 0.648494 0.033 Uiso 1 1 calc R . . . .
C69 C 0.39578(18) 0.6707(5) 0.6662(3) 0.0186(4) Uani 1 1 d . U . . .
C74 C 0.39357(18) 0.5967(6) 0.7205(2) 0.0205(18) Uani 1 1 d G . . . .
H74 H 0.417135 0.603434 0.761844 0.025 Uiso 1 1 calc R . . . .
C73 C 0.35687(19) 0.5127(5) 0.7141(3) 0.0195(17) Uani 1 1 d G . . . .
H73 H 0.355362 0.462101 0.751205 0.023 Uiso 1 1 calc R . . . .
C72 C 0.32239(18) 0.5028(5) 0.6536(3) 0.024(2) Uani 1 1 d G . . . .
H72 H 0.297315 0.445437 0.649260 0.029 Uiso 1 1 calc R . . . .
C71 C 0.32461(19) 0.5769(6) 0.5993(2) 0.0289(4) Uani 1 1 d G . . . .
H71 H 0.301041 0.570106 0.557953 0.035 Uiso 1 1 calc R . . . .
C70 C 0.3613(2) 0.6608(5) 0.6057(2) 0.024(2) Uani 1 1 d G U . . .
H70 H 0.362814 0.711439 0.568590 0.029 Uiso 1 1 calc R . . . .

loop_
_atom_site_aniso_label
_atom_site_aniso_U_11
_atom_site_aniso_U_22
_atom_site_aniso_U_33
_atom_site_aniso_U_23
_atom_site_aniso_U_13
_atom_site_aniso_U_12
Te1 0.0143(5) 0.0116(5) 0.0159(5) 0.000 0.0066(4) 0.000
Te2 0.0100(5) 0.0110(5) 0.0155(5) 0.000 0.0025(4) 0.000
Te3 0.0093(5) 0.0124(5) 0.0178(5) 0.000 0.0008(4) 0.000
Te4 0.0148(5) 0.0116(5) 0.0161(5) 0.000 0.0079(4) 0.000
O1 0.018(3) 0.015(4) 0.026(3) -0.006(3) 0.016(3) -0.004(3)
O3 0.012(3) 0.022(4) 0.019(3) -0.004(3) 0.001(3) 0.004(3)
O8 0.020(3) 0.019(4) 0.022(3) -0.009(3) 0.011(3) -0.003(3)
O4 0.018(4) 0.027(5) 0.021(3) -0.011(3) 0.002(3) 0.004(3)
O6 0.013(3) 0.025(5) 0.021(3) -0.001(3) -0.001(3) 0.003(3)
O7 0.020(3) 0.016(4) 0.013(3) 0.002(3) 0.003(2) 0.002(3)
O5 0.010(3) 0.017(4) 0.024(3) -0.002(3) 0.002(3) 0.001(3)
O2 0.019(3) 0.023(5) 0.021(3) 0.003(3) 0.002(3) -0.005(3)
C61 0.0140(5) 0.0129(6) 0.0178(6) 0.0005(5) 0.0041(5) -0.0010(5)
C62 0.0240(19) 0.023(2) 0.0159(18) -0.0019(15) 0.0095(15) 0.0024(16)
C63 0.015(4) 0.022(5) 0.019(3) 0.005(3) 0.002(3) -0.010(4)
C64 0.039(5) 0.009(4) 0.033(4) -0.004(3) 0.008(3) -0.002(4)
C65 0.021(4) 0.015(5) 0.014(3) -0.003(3) 0.004(3) 0.002(4)
C66 0.0213(19) 0.022(2) 0.025(2) 0.0008(16) 0.0077(16) 0.0096(16)
C41 0.0140(5) 0.0129(6) 0.0178(6) 0.0005(5) 0.0041(5) -0.0010(5)
C42 0.018(4) 0.022(5) 0.029(4) -0.001(4) 0.010(3) -0.006(4)
C43 0.024(4) 0.008(4) 0.057(6) -0.001(5) 0.009(4) 0.002(4)
C44 0.020(4) 0.035(7) 0.037(5) -0.017(5) 0.016(4) -0.010(4)
C45 0.023(5) 0.020(4) 0.027(4) -0.005(4) 0.008(3) 0.003(4)
C46 0.015(3) 0.017(3) 0.004(2) 0.006(2) -0.001(2) -0.006(3)
C67 0.0144(4) 0.0203(5) 0.0139(5) 0.0004(4) 0.0033(4) 0.0024(4)
C27 0.0144(4) 0.0203(5) 0.0139(5) 0.0004(4) 0.0033(4) 0.0024(4)
C9 0.0124(7) 0.0208(9) 0.0220(9) -0.0078(7) 0.0026(6) 0.0046(7)
C10 0.028(4) 0.035(4) 0.016(3) 0.007(3) 0.001(2) -0.002(3)
C11 0.039(5) 0.020(4) 0.015(4) -0.010(3) 0.016(4) -0.003(4)
C12 0.0202(7) 0.0217(7) 0.0374(9) 0.0009(6) 0.0099(6) 0.0048(6)
C13 0.019(4) 0.012(3) 0.032(4) -0.010(3) 0.010(3) 0.006(3)
C14 0.028(4) 0.035(4) 0.016(3) 0.007(3) 0.001(2) -0.002(3)
C29 0.0124(7) 0.0208(9) 0.0220(9) -0.0078(7) 0.0026(6) 0.0046(7)
C30 0.017(4) 0.017(5) 0.017(4) 0.005(3) -0.001(3) 0.003(4)
C31 0.012(3) 0.026(3) 0.027(3) -0.016(3) 0.015(2) -0.009(2)
C32 0.0202(7) 0.0217(7) 0.0374(9) 0.0009(6) 0.0099(6) 0.0048(6)
C33 0.046(5) 0.046(5) 0.019(3) 0.013(3) 0.008(3) 0.009(4)
C34 0.023(5) 0.035(5) 0.033(4) 0.012(4) 0.005(4) 0.013(4)
C15 0.026(2) 0.0122(18) 0.021(2) 0.0025(15) 0.0204(17) -0.0009(15)
C16 0.019(4) 0.030(5) 0.019(4) -0.017(3) -0.008(3) 0.003(3)
C17 0.0213(9) 0.0319(11) 0.0340(11) -0.0062(9) 0.0075(8) 0.0004(8)
C18 0.045(5) 0.016(5) 0.074(7) 0.000(4) 0.043(5) -0.005(4)
C19 0.069(6) 0.031(5) 0.038(5) 0.016(4) 0.035(4) 0.021(5)
C20 0.030(4) 0.036(5) 0.020(4) -0.003(4) 0.007(3) 0.017(4)
C35 0.0124(7) 0.0208(9) 0.0220(9) -0.0078(7) 0.0026(6) 0.0046(7)
C36 0.023(5) 0.030(6) 0.016(4) -0.008(4) 0.005(4) 0.006(5)
C37 0.021(2) 0.021(2) 0.036(2) 0.0016(18) 0.0148(18) 0.0027(17)
C38 0.0213(9) 0.0319(11) 0.0340(11) -0.0062(9) 0.0075(8) 0.0004(8)
C39 0.020(4) 0.026(5) 0.037(5) -0.016(4) 0.003(4) -0.004(4)
C40 0.019(4) 0.034(5) 0.012(3) 0.000(3) -0.004(3) 0.004(4)
C8 0.0144(4) 0.0203(5) 0.0139(5) 0.0004(4) 0.0033(4) 0.0024(4)
C28 0.0144(4) 0.0203(5) 0.0139(5) 0.0004(4) 0.0033(4) 0.0024(4)
C1 0.0140(5) 0.0129(6) 0.0178(6) 0.0005(5) 0.0041(5) -0.0010(5)
C2 0.0140(5) 0.0129(6) 0.0178(6) 0.0005(5) 0.0041(5) -0.0010(5)
C3 0.020(4) 0.023(5) 0.020(4) -0.001(3) 0.008(3) 0.008(4)
C4 0.015(3) 0.023(4) 0.005(2) 0.006(2) -0.002(2) -0.007(3)
C5 0.038(6) 0.013(5) 0.029(5) -0.002(4) 0.009(4) 0.004(4)
C6 0.0140(5) 0.0129(6) 0.0178(6) 0.0005(5) 0.0041(5) -0.0010(5)
C47 0.0144(4) 0.0203(5) 0.0139(5) 0.0004(4) 0.0033(4) 0.0024(4)
C49 0.0098(15) 0.023(2) 0.0152(18) 0.0073(15) -0.0015(13) -0.0018(15)
C50 0.026(4) 0.030(4) 0.010(3) -0.005(3) 0.007(3) 0.002(4)
C51 0.020(3) 0.023(3) 0.037(3) 0.011(2) 0.003(2) 0.011(3)
C52 0.0202(7) 0.0217(7) 0.0374(9) 0.0009(6) 0.0099(6) 0.0048(6)
C53 0.020(3) 0.023(3) 0.037(3) 0.011(2) 0.003(2) 0.011(3)
C54 0.016(4) 0.034(7) 0.020(4) -0.005(4) 0.009(3) 0.002(4)
C7 0.0144(4) 0.0203(5) 0.0139(5) 0.0004(4) 0.0033(4) 0.0024(4)
C55 0.0124(7) 0.0208(9) 0.0220(9) -0.0078(7) 0.0026(6) 0.0046(7)
C60 0.007(4) 0.020(5) 0.031(5) -0.002(4) 0.003(3) -0.003(4)
C59 0.0213(9) 0.0319(11) 0.0340(11) -0.0062(9) 0.0075(8) 0.0004(8)
C58 0.019(2) 0.017(2) 0.068(4) -0.015(2) 0.017(2) -0.0059(17)
C57 0.018(4) 0.037(7) 0.054(6) -0.022(6) -0.006(4) 0.003(5)
C56 0.019(4) 0.025(5) 0.044(5) -0.021(4) -0.001(4) 0.008(4)
C48 0.0144(4) 0.0203(5) 0.0139(5) 0.0004(4) 0.0033(4) 0.0024(4)
C68 0.0144(4) 0.0203(5) 0.0139(5) 0.0004(4) 0.0033(4) 0.0024(4)
C75 0.0192(18) 0.0186(18) 0.0182(18) 0.0045(16) 0.0112(14) -0.0061(16)
C80 0.020(3) 0.022(3) 0.024(3) -0.015(3) 0.013(3) 0.002(3)
C79 0.022(4) 0.063(6) 0.025(4) 0.031(4) -0.002(3) -0.001(4)
C78 0.0202(7) 0.0217(7) 0.0374(9) 0.0009(6) 0.0099(6) 0.0048(6)
C77 0.021(5) 0.036(6) 0.029(5) -0.008(4) -0.001(4) 0.001(4)
C76 0.013(3) 0.015(3) 0.026(3) -0.012(2) 0.004(2) -0.001(3)
C21 0.0140(5) 0.0129(6) 0.0178(6) 0.0005(5) 0.0041(5) -0.0010(5)
C26 0.011(3) 0.010(4) 0.030(4) 0.006(3) -0.001(3) 0.003(3)
C25 0.009(3) 0.022(5) 0.043(5) -0.003(4) 0.012(3) 0.000(3)
C24 0.027(5) 0.012(5) 0.054(6) -0.010(4) 0.020(4) 0.001(4)
C23 0.028(5) 0.037(6) 0.027(4) -0.008(4) 0.013(4) -0.019(5)
C22 0.015(4) 0.017(4) 0.053(5) -0.012(3) 0.013(3) 0.001(3)
C69 0.0124(7) 0.0208(9) 0.0220(9) -0.0078(7) 0.0026(6) 0.0046(7)
C74 0.020(4) 0.018(4) 0.026(4) 0.004(3) 0.010(3) -0.003(3)
C73 0.010(2) 0.017(4) 0.033(4) 0.004(3) 0.008(2) -0.002(3)
C72 0.008(3) 0.030(5) 0.034(4) -0.008(4) 0.001(3) 0.002(3)
C71 0.0213(9) 0.0319(11) 0.0340(11) -0.0062(9) 0.0075(8) 0.0004(8)
C70 0.026(4) 0.025(4) 0.029(4) 0.015(3) 0.022(3) 0.003(3)

loop_
_atom_type_symbol
_atom_type_description
_atom_type_scat_dispersion_real
_atom_type_scat_dispersion_imag
_atom_type_scat_source
C C 0.0033 0.0016 'International Tables Vol C Tables 4.2.6.8 and 6.1.1.4'
H H 0.0000 0.0000 'International Tables Vol C Tables 4.2.6.8 and 6.1.1.4'
O O 0.0106 0.0060 'International Tables Vol C Tables 4.2.6.8 and 6.1.1.4'
Te Te -0.5308 1.6751 'International Tables Vol C Tables 4.2.6.8 and 6.1.1.4'

loop_
_geom_angle_atom_site_label_1
_geom_angle_atom_site_label_2
_geom_angle_atom_site_label_3
_geom_angle
_geom_angle_site_symmetry_1
_geom_angle_site_symmetry_3
_geom_angle_publ_flag
O1 Te1 O1 163.4(4) 2_657 . ?
C1 Te1 O1 82.2(3) . . ?
C1 Te1 O1 87.1(3) 2_657 . ?
C1 Te1 O1 87.1(3) . 2_657 ?
C1 Te1 O1 82.2(2) 2_657 2_657 ?
C1 Te1 C1 100.2(3) . 2_657 ?
O3 Te2 O3 163.9(4) . 2_656 ?
C21 Te2 O3 87.0(3) . 2_656 ?
C21 Te2 O3 82.5(3) . . ?
C21 Te2 O3 82.5(3) 2_656 2_656 ?
C21 Te2 O3 87.0(3) 2_656 . ?
C21 Te2 C21 98.6(3) . 2_656 ?
O5 Te3 O5 163.4(4) . 2_657 ?
C41 Te3 O5 88.1(3) 2_657 . ?
C41 Te3 O5 88.1(3) . 2_657 ?
C41 Te3 O5 81.6(3) 2_657 2_657 ?
C41 Te3 O5 81.6(3) . . ?
C41 Te3 C41 103.8(3) . 2_657 ?
O7 Te4 O7 163.2(4) 2_656 . ?
C61 Te4 O7 86.7(2) . 2_656 ?
C61 Te4 O7 82.2(3) 2_656 2_656 ?
C61 Te4 O7 82.2(3) . . ?
C61 Te4 O7 86.7(2) 2_656 . ?
C61 Te4 C61 97.7(4) 2_656 . ?
C7 O1 Te1 111.5(6) . . ?
C27 O3 Te2 113.7(6) . . ?
C67 O7 Te4 112.0(6) . . ?
C47 O5 Te3 111.2(6) . . ?
C62 C61 Te4 119.3(3) . . ?
C62 C61 C66 120.0 . . ?
C66 C61 Te4 120.6(3) . . ?
C63 C62 C61 120.0 . . ?
C62 C63 C64 120.0 . . ?
C63 C64 C65 120.0 . . ?
C66 C65 C64 120.0 . . ?
C65 C66 C61 120.0 . . ?
C42 C41 Te3 120.4(3) . . ?
C42 C41 C46 120.0 . . ?
C46 C41 Te3 119.6(3) . . ?
C43 C42 C41 120.0 . . ?
C44 C43 C42 120.0 . . ?
C43 C44 C45 120.0 . . ?
C44 C45 C46 120.0 . . ?
C45 C46 C41 120.0 . . ?
O8 C67 O7 122.4(8) . . ?
O8 C67 C68 119.9(9) . . ?
O7 C67 C68 117.3(9) . . ?
O3 C27 C28 115.7(8) . . ?
O4 C27 O3 122.3(8) . . ?
O4 C27 C28 122.0(9) . . ?
C10 C9 C14 120.0 . . ?
C10 C9 C8 119.1(4) . . ?
C14 C9 C8 120.6(4) . . ?
C11 C10 C9 120.0 . . ?
C12 C11 C10 120.0 . . ?
C11 C12 C13 120.0 . . ?
C12 C13 C14 120.0 . . ?
C13 C14 C9 120.0 . . ?
C30 C29 C34 120.0 . . ?
C30 C29 C28 122.4(4) . . ?
C34 C29 C28 117.5(4) . . ?
C31 C30 C29 120.0 . . ?
C32 C31 C30 120.0 . . ?
C31 C32 C33 120.0 . . ?
C34 C33 C32 120.0 . . ?
C33 C34 C29 120.0 . . ?
C16 C15 C20 120.0 . . ?
C16 C15 C8 123.9(5) . . ?
C20 C15 C8 116.0(5) . . ?
C17 C16 C15 120.0 . . ?
C16 C17 C18 120.0 . . ?
C17 C18 C19 120.0 . . ?
C20 C19 C18 120.0 . . ?
C19 C20 C15 120.0 . . ?
C36 C35 C40 120.0 . . ?
C36 C35 C28 121.8(4) . . ?
C40 C35 C28 118.1(4) . . ?
C35 C36 C37 120.0 . . ?
C38 C37 C36 120.0 . . ?
C39 C38 C37 120.0 . . ?
C38 C39 C40 120.0 . . ?
C39 C40 C35 120.0 . . ?
C15 C8 C9 111.5(6) . . ?
C15 C8 C7 117.8(7) . . ?
C7 C8 C9 110.3(7) . . ?
C27 C28 C35 108.1(6) . . ?
C29 C28 C27 116.7(7) . . ?
C29 C28 C35 109.5(6) . . ?
C2 C1 Te1 119.5(3) . . ?
C2 C1 C6 120.0 . . ?
C6 C1 Te1 120.4(3) . . ?
C3 C2 C1 120.0 . . ?
C2 C3 C4 120.0 . . ?
C3 C4 C5 120.0 . . ?
C6 C5 C4 120.0 . . ?
C5 C6 C1 120.0 . . ?
O6 C47 O5 125.7(9) . . ?
O6 C47 C48 124.9(9) . . ?
O5 C47 C48 109.4(8) . . ?
C50 C49 C54 120.0 . . ?
C50 C49 C48 119.7(4) . . ?
C54 C49 C48 120.2(4) . . ?
C51 C50 C49 120.0 . . ?
C52 C51 C50 120.0 . . ?
C51 C52 C53 120.0 . . ?
C52 C53 C54 120.0 . . ?
C53 C54 C49 120.0 . . ?
O1 C7 C8 115.0(9) . . ?
O2 C7 O1 125.6(8) . . ?
O2 C7 C8 119.3(9) . . ?
C60 C55 C56 120.0 . . ?
C60 C55 C48 121.1(5) . . ?
C56 C55 C48 118.9(5) . . ?
C59 C60 C55 120.0 . . ?
C60 C59 C58 120.0 . . ?
C59 C58 C57 120.0 . . ?
C56 C57 C58 120.0 . . ?
C57 C56 C55 120.0 . . ?
C47 C48 C49 108.7(7) . . ?
C55 C48 C47 114.8(6) . . ?
C55 C48 C49 113.2(6) . . ?
C67 C68 C69 116.0(7) . . ?
C75 C68 C67 111.4(8) . . ?
C75 C68 C69 108.7(6) . . ?
C80 C75 C68 122.1(4) . . ?
C80 C75 C76 120.0 . . ?
C76 C75 C68 117.9(4) . . ?
C75 C80 C79 120.0 . . ?
C78 C79 C80 120.0 . . ?
C77 C78 C79 120.0 . . ?
C78 C77 C76 120.0 . . ?
C77 C76 C75 120.0 . . ?
C26 C21 Te2 123.9(3) . . ?
C26 C21 C22 120.0 . . ?
C22 C21 Te2 116.0(3) . . ?
C25 C26 C21 120.0 . . ?
C26 C25 C24 120.0 . . ?
C25 C24 C23 120.0 . . ?
C22 C23 C24 120.0 . . ?
C23 C22 C21 120.0 . . ?
C74 C69 C68 120.0(4) . . ?
C74 C69 C70 120.0 . . ?
C70 C69 C68 119.9(4) . . ?
C69 C74 C73 120.0 . . ?
C72 C73 C74 120.0 . . ?
C73 C72 C71 120.0 . . ?
C70 C71 C72 120.0 . . ?
C71 C70 C69 120.0 . . ?

loop_
_geom_bond_atom_site_label_1
_geom_bond_atom_site_label_2
_geom_bond_distance
_geom_bond_site_symmetry_2
_geom_bond_publ_flag
Te1 O1 2.157(6) . ?
Te1 O1 2.157(6) 2_657 ?
Te1 C1 2.098(4) 2_657 ?
Te1 C1 2.098(4) . ?
Te2 O3 2.161(7) . ?
Te2 O3 2.161(7) 2_656 ?
Te2 C21 2.103(4) . ?
Te2 C21 2.103(4) 2_656 ?
Te3 O5 2.162(7) 2_657 ?
Te3 O5 2.162(7) . ?
Te3 C41 2.103(4) 2_657 ?
Te3 C41 2.103(4) . ?
Te4 O7 2.160(7) . ?
Te4 O7 2.160(7) 2_656 ?
Te4 C61 2.120(4) . ?
Te4 C61 2.120(4) 2_656 ?
O1 C7 1.287(13) . ?
O3 C27 1.294(13) . ?
O8 C67 1.217(14) . ?
O4 C27 1.255(12) . ?
O6 C47 1.190(12) . ?
O7 C67 1.317(13) . ?
O5 C47 1.327(13) . ?
O2 C7 1.230(14) . ?
C61 C62 1.3900 . ?
C61 C66 1.3900 . ?
C62 C63 1.3900 . ?
C63 C64 1.3900 . ?
C64 C65 1.3900 . ?
C65 C66 1.3900 . ?
C41 C42 1.3900 . ?
C41 C46 1.3900 . ?
C42 C43 1.3900 . ?
C43 C44 1.3900 . ?
C44 C45 1.3900 . ?
C45 C46 1.3900 . ?
C67 C68 1.522(12) . ?
C27 C28 1.511(12) . ?
C9 C10 1.3900 . ?
C9 C14 1.3900 . ?
C9 C8 1.558(10) . ?
C10 C11 1.3900 . ?
C11 C12 1.3900 . ?
C12 C13 1.3900 . ?
C13 C14 1.3900 . ?
C29 C30 1.3900 . ?
C29 C34 1.3900 . ?
C29 C28 1.473(8) . ?
C30 C31 1.3900 . ?
C31 C32 1.3900 . ?
C32 C33 1.3900 . ?
C33 C34 1.3900 . ?
C15 C16 1.3900 . ?
C15 C20 1.3900 . ?
C15 C8 1.485(9) . ?
C16 C17 1.3900 . ?
C17 C18 1.3900 . ?
C18 C19 1.3900 . ?
C19 C20 1.3900 . ?
C35 C36 1.3900 . ?
C35 C40 1.3900 . ?
C35 C28 1.627(8) . ?
C36 C37 1.3900 . ?
C37 C38 1.3900 . ?
C38 C39 1.3900 . ?
C39 C40 1.3900 . ?
C8 C7 1.554(12) . ?
C1 C2 1.3900 . ?
C1 C6 1.3900 . ?
C2 C3 1.3900 . ?
C3 C4 1.3900 . ?
C4 C5 1.3900 . ?
C5 C6 1.3900 . ?
C47 C48 1.563(12) . ?
C49 C50 1.3900 . ?
C49 C54 1.3900 . ?
C49 C48 1.590(9) . ?
C50 C51 1.3900 . ?
C51 C52 1.3900 . ?
C52 C53 1.3900 . ?
C53 C54 1.3900 . ?
C55 C60 1.3900 . ?
C55 C56 1.3900 . ?
C55 C48 1.458(8) . ?
C60 C59 1.3900 . ?
C59 C58 1.3900 . ?
C58 C57 1.3900 . ?
C57 C56 1.3900 . ?
C68 C75 1.518(10) . ?
C68 C69 1.589(9) . ?
C75 C80 1.3900 . ?
C75 C76 1.3900 . ?
C80 C79 1.3900 . ?
C79 C78 1.3900 . ?
C78 C77 1.3900 . ?
C77 C76 1.3900 . ?
C21 C26 1.3900 . ?
C21 C22 1.3900 . ?
C26 C25 1.3900 . ?
C25 C24 1.3900 . ?
C24 C23 1.3900 . ?
C23 C22 1.3900 . ?
C69 C74 1.3900 . ?
C69 C70 1.3900 . ?
C74 C73 1.3900 . ?
C73 C72 1.3900 . ?
C72 C71 1.3900 . ?
C71 C70 1.3900 . ?
